data_7211347
loop_
_publ_author_name
'Alvarez, Elsa'
'Marquez, Alfonso Garcia'
'Devic, Thomas'
'Steunou, Nathalie'
'Serre, Christian'
'Bonhomme, Christian'
'Gervais, Christel'
'Izquierdo-Barba, Isabel'
'Vallet-Regi, Maria'
'Laurencin, Danielle'
'Mauri, Francesco'
'Horcajada, Patricia'

_publ_section_title
;
 A biocompatible calcium bisphosphonate coordination polymer: towards a
 metal-linker synergistic therapeutic effect?
;
_journal_issue 46
_journal_name_full CrystEngComm
_journal_page_first 9899
_journal_paper_doi 10.1039/c3ce41346b
_journal_volume 15
_journal_year 2013
_chemical_absolute_configuration unk
_chemical_formula_moiety CaC4NP2O8H13
_chemical_formula_sum 'C4 H13 Ca N O8 P2'
_chemical_formula_weight 305.17
_chemical_name_common Ca(H2alend).H2O
_chemical_name_systematic
;
 ?
;
_space_group_IT_number 19
_symmetry_cell_setting orthorhombic
_symmetry_space_group_name_Hall 'P 2ac 2ab'
_symmetry_space_group_name_H-M 'P 21 21 21'
_atom_sites_solution_hydrogens geom
_atom_sites_solution_primary direct
_atom_sites_solution_secondary difmap
_audit_creation_method SHELXL-97
_cell_angle_alpha 90.00
_cell_angle_beta 90.00
_cell_angle_gamma 90.00
_cell_formula_units_Z 4
_cell_length_a 5.8320(10)
_cell_length_b 13.649(2)
_cell_length_c 13.790(2)
_cell_measurement_reflns_used 8249
_cell_measurement_temperature 293(2)
_cell_measurement_theta_max 29.63
_cell_measurement_theta_min 2.10
_cell_volume 1097.7(3)
_computing_cell_refinement SAINT
_computing_data_collection SAINT
_computing_data_reduction SAINT
_computing_structure_refinement 'SHELXL-97 (Sheldrick, 2008)'
_computing_structure_solution 'SHELXS-97 (Sheldrick, 1997)'
_diffrn_ambient_temperature 293(2)
_diffrn_measured_fraction_theta_full 0.995
_diffrn_measured_fraction_theta_max 0.995
_diffrn_measurement_device_type 'CCD area detector'
_diffrn_measurement_method 'phi and omega scans'
_diffrn_radiation_monochromator graphite
_diffrn_radiation_source 'fine-focus sealed tube'
_diffrn_radiation_type MoK\a
_diffrn_radiation_wavelength 0.71073
_diffrn_reflns_av_R_equivalents 0.0548
_diffrn_reflns_av_sigmaI/netI 0.0720
_diffrn_reflns_limit_h_max 6
_diffrn_reflns_limit_h_min -8
_diffrn_reflns_limit_k_max 16
_diffrn_reflns_limit_k_min -18
_diffrn_reflns_limit_l_max 19
_diffrn_reflns_limit_l_min -16
_diffrn_reflns_number 8182
_diffrn_reflns_theta_full 29.63
_diffrn_reflns_theta_max 29.63
_diffrn_reflns_theta_min 2.10
_exptl_absorpt_coefficient_mu 0.891
_exptl_absorpt_correction_T_max 0.9568
_exptl_absorpt_correction_T_min 0.7760
_exptl_absorpt_correction_type multi-scan
_exptl_absorpt_process_details SADABS
_exptl_crystal_colour colorless
_exptl_crystal_density_diffrn 1.847
_exptl_crystal_density_method 'not measured'
_exptl_crystal_description needle
_exptl_crystal_F_000 632
_exptl_crystal_size_max 0.30
_exptl_crystal_size_mid 0.05
_exptl_crystal_size_min 0.05
_refine_diff_density_max 2.647
_refine_diff_density_min -0.967
_refine_diff_density_rms 0.229
_refine_ls_abs_structure_details 'Flack H D (1983), Acta Cryst. A39, 876-881'
_refine_ls_extinction_method none
_refine_ls_goodness_of_fit_ref 1.115
_refine_ls_hydrogen_treatment mixed
_refine_ls_matrix_type full
_refine_ls_number_parameters 161
_refine_ls_number_reflns 3055
_refine_ls_number_restraints 7
_refine_ls_restrained_S_all 1.114
_refine_ls_R_factor_all 0.1139
_refine_ls_R_factor_gt 0.0940
_refine_ls_shift/su_max 0.000
_refine_ls_shift/su_mean 0.000
_refine_ls_structure_factor_coef Fsqd
_refine_ls_weighting_details 'calc w=1/[\s^2^(Fo^2^)+(0.1281P)^2^+6.3661P] where P=(Fo^2^+2Fc^2^)/3'
_refine_ls_weighting_scheme calc
_refine_ls_wR_factor_gt 0.2350
_refine_ls_wR_factor_ref 0.2476
_reflns_number_gt 2491
_reflns_number_total 3055
_reflns_threshold_expression >2\s(I)
_cod_data_source_file c3ce41346b.txt
_cod_data_source_block sad
_cod_original_sg_symbol_H-M P212121
_cod_database_code 7211347

loop_
_symmetry_equiv_pos_as_xyz
'x, y, z'
'-x+1/2, -y, z+1/2'
'-x, y+1/2, -z+1/2'
'x+1/2, -y+1/2, -z'

loop_
_atom_site_label
_atom_site_type_symbol
_atom_site_fract_x
_atom_site_fract_y
_atom_site_fract_z
_atom_site_U_iso_or_equiv
_atom_site_adp_type
_atom_site_occupancy
_atom_site_symmetry_multiplicity
_atom_site_calc_flag
_atom_site_refinement_flags
Ca1 Ca 0.2386(3) 0.85085(10) 0.51514(9) 0.0184(3) Uani 1 1 d .
P1 P 0.7155(3) 0.97746(13) 0.57050(12) 0.0173(4) Uani 1 1 d .
O1 O 0.9549(12) 0.9471(5) 0.5863(4) 0.0369(17) Uani 1 1 d .
O2 O 0.5397(11) 0.9101(5) 0.6147(4) 0.0317(15) Uani 1 1 d .
O3 O 0.6780(13) 1.0847(4) 0.6078(4) 0.0352(16) Uani 1 1 d .
P2 P 0.7197(4) 0.86661(13) 0.37683(12) 0.0174(4) Uani 1 1 d .
O4 O 0.5606(11) 0.7923(4) 0.4265(4) 0.0257(12) Uani 1 1 d .
O5 O 0.9655(12) 0.8419(5) 0.3910(5) 0.0363(16) Uani 1 1 d .
O6 O 0.6492(11) 0.8781(5) 0.2715(4) 0.0287(14) Uani 1 1 d .
H6 H 0.7641 0.8824 0.2375 0.043 Uiso 1 1 calc R
O7 O 0.4023(10) 0.9946(4) 0.4328(4) 0.0228(12) Uani 1 1 d D
H7 H 0.336(16) 1.004(8) 0.381(4) 0.034 Uiso 1 1 d D
C1 C 0.6575(13) 0.9851(6) 0.4382(5) 0.0191(14) Uani 1 1 d .
C2 C 0.7806(16) 1.0690(5) 0.3867(5) 0.0244(16) Uani 1 1 d .
H2A H 0.7711 1.0572 0.3175 0.029 Uiso 1 1 calc R
H2B H 0.9414 1.0659 0.4044 0.029 Uiso 1 1 calc R
C3 C 0.696(2) 1.1740(6) 0.4059(7) 0.041(3) Uani 1 1 d .
H3A H 0.5347 1.1777 0.3899 0.050 Uiso 1 1 calc R
H3B H 0.7120 1.1879 0.4745 0.050 Uiso 1 1 calc R
C4 C 0.821(3) 1.2509(8) 0.3501(9) 0.056(4) Uani 1 1 d .
H4A H 0.7923 1.3143 0.3796 0.068 Uiso 1 1 calc R
H4B H 0.9845 1.2383 0.3537 0.068 Uiso 1 1 calc R
N1 N 0.7514(19) 1.2544(6) 0.2476(6) 0.043(2) Uani 1 1 d .
H1A H 0.7727 1.1958 0.2207 0.064 Uiso 1 1 calc R
H1B H 0.8355 1.2988 0.2164 0.064 Uiso 1 1 calc R
H1C H 0.6040 1.2707 0.2436 0.064 Uiso 1 1 calc R
O8A O 0.254(7) 1.001(5) 0.7465(19) 0.056(10) Uani 0.34(6) 1 d PU
O8B O 0.217(3) 0.940(3) 0.7562(8) 0.048(8) Uani 0.66(6) 1 d PU

loop_
_atom_site_aniso_label
_atom_site_aniso_U_11
_atom_site_aniso_U_22
_atom_site_aniso_U_33
_atom_site_aniso_U_23
_atom_site_aniso_U_13
_atom_site_aniso_U_12
Ca1 0.0210(7) 0.0196(6) 0.0146(6) 0.0004(4) 0.0006(6) -0.0023(6)
P1 0.0255(10) 0.0169(8) 0.0096(7) -0.0025(6) -0.0017(7) 0.0007(8)
O1 0.044(4) 0.049(4) 0.018(3) -0.020(3) 0.008(3) -0.017(3)
O2 0.034(4) 0.042(4) 0.019(3) -0.005(3) -0.003(3) -0.007(3)
O3 0.059(5) 0.019(3) 0.027(3) -0.007(2) -0.010(3) 0.007(3)
P2 0.0278(10) 0.0164(8) 0.0082(7) -0.0013(5) -0.0005(7) 0.0006(7)
O4 0.037(3) 0.015(3) 0.025(3) 0.000(2) 0.002(3) 0.003(2)
O5 0.047(4) 0.040(4) 0.022(3) -0.018(3) 0.001(3) 0.000(3)
O6 0.036(3) 0.039(3) 0.012(2) 0.000(2) -0.001(2) 0.000(3)
O7 0.023(3) 0.025(3) 0.021(3) 0.006(2) -0.002(2) 0.003(2)
C1 0.020(4) 0.022(3) 0.015(3) 0.000(3) 0.005(3) -0.001(3)
C2 0.031(5) 0.020(3) 0.022(3) 0.002(3) 0.009(3) 0.001(3)
C3 0.075(8) 0.023(4) 0.027(4) 0.001(3) 0.009(5) -0.001(4)
C4 0.079(9) 0.032(5) 0.058(7) 0.020(5) -0.021(6) -0.020(6)
N1 0.044(5) 0.043(4) 0.042(5) 0.017(3) 0.000(4) -0.002(4)
O8A 0.062(18) 0.08(3) 0.028(11) 0.006(13) -0.009(12) -0.016(18)
O8B 0.032(7) 0.10(2) 0.012(4) -0.003(6) 0.007(4) 0.010(8)

loop_
_atom_type_symbol
_atom_type_description
_atom_type_scat_dispersion_real
_atom_type_scat_dispersion_imag
_atom_type_scat_source
C C 0.0033 0.0016 'International Tables Vol C Tables 4.2.6.8 and 6.1.1.4'
H H 0.0000 0.0000 'International Tables Vol C Tables 4.2.6.8 and 6.1.1.4'
N N 0.0061 0.0033 'International Tables Vol C Tables 4.2.6.8 and 6.1.1.4'
O O 0.0106 0.0060 'International Tables Vol C Tables 4.2.6.8 and 6.1.1.4'
P P 0.1023 0.0942 'International Tables Vol C Tables 4.2.6.8 and 6.1.1.4'
Ca Ca 0.2262 0.3064 'International Tables Vol C Tables 4.2.6.8 and 6.1.1.4'

loop_
_geom_angle_atom_site_label_1
_geom_angle_atom_site_label_2
_geom_angle_atom_site_label_3
_geom_angle
_geom_angle_site_symmetry_1
_geom_angle_site_symmetry_3
O1 Ca1 O5 81.6(2) 1_455 1_455
O1 Ca1 O4 90.6(2) 1_455 4_466
O5 Ca1 O4 84.7(3) 1_455 4_466
O1 Ca1 O2 95.2(2) 1_455 .
O5 Ca1 O2 160.9(3) 1_455 .
O4 Ca1 O2 114.3(2) 4_466 .
O1 Ca1 O4 165.1(2) 1_455 .
O5 Ca1 O4 98.3(2) 1_455 .
O4 Ca1 O4 104.17(14) 4_466 .
O2 Ca1 O4 80.1(2) . .
O1 Ca1 O7 91.1(2) 1_455 .
O5 Ca1 O7 88.2(2) 1_455 .
O4 Ca1 O7 172.3(2) 4_466 .
O2 Ca1 O7 73.0(2) . .
O4 Ca1 O7 74.0(2) . .
O1 Ca1 C1 110.8(2) 1_455 .
O5 Ca1 C1 107.7(2) 1_455 .
O4 Ca1 C1 156.3(2) 4_466 .
O2 Ca1 C1 55.7(2) . .
O4 Ca1 C1 54.91(19) . .
O7 Ca1 C1 26.24(19) . .
O1 Ca1 P2 106.95(19) 1_455 4_466
O5 Ca1 P2 105.0(2) 1_455 4_466
O4 Ca1 P2 24.60(16) 4_466 4_466
O2 Ca1 P2 94.01(18) . 4_466
O4 Ca1 P2 87.50(15) . 4_466
O7 Ca1 P2 158.80(15) . 4_466
C1 Ca1 P2 132.72(15) . 4_466
O1 Ca1 P1 101.66(17) 1_455 .
O5 Ca1 P1 139.1(2) 1_455 .
O4 Ca1 P1 135.53(17) 4_466 .
O2 Ca1 P1 23.15(16) . .
O4 Ca1 P1 68.68(15) . .
O7 Ca1 P1 51.22(14) . .
C1 Ca1 P1 32.67(13) . .
P2 Ca1 P1 112.63(6) 4_466 .
O1 Ca1 P2 141.89(19) 1_455 .
O5 Ca1 P2 98.88(18) 1_455 .
O4 Ca1 P2 127.46(16) 4_466 .
O2 Ca1 P2 72.06(16) . .
O4 Ca1 P2 23.29(14) . .
O7 Ca1 P2 50.97(14) . .
C1 Ca1 P2 32.46(14) . .
P2 Ca1 P2 109.60(7) 4_466 .
P1 Ca1 P2 53.99(5) . .
O1 Ca1 Ca1 85.13(17) 1_455 4_466
O5 Ca1 Ca1 52.91(19) 1_455 4_466
O4 Ca1 Ca1 31.78(15) 4_466 4_466
O2 Ca1 Ca1 145.95(18) . 4_466
O4 Ca1 Ca1 106.75(16) . 4_466
O7 Ca1 Ca1 141.05(15) . 4_466
C1 Ca1 Ca1 154.09(14) . 4_466
P2 Ca1 Ca1 54.02(5) 4_466 4_466
P1 Ca1 Ca1 166.58(6) . 4_466
P2 Ca1 Ca1 125.59(6) . 4_466
O1 Ca1 Ca1 160.47(19) 1_455 4_566
O5 Ca1 Ca1 112.38(17) 1_455 4_566
O4 Ca1 Ca1 77.74(16) 4_466 4_566
O2 Ca1 Ca1 75.96(17) . 4_566
O4 Ca1 Ca1 31.40(14) . 4_566
O7 Ca1 Ca1 102.48(14) . 4_566
C1 Ca1 Ca1 78.84(14) . 4_566
P2 Ca1 Ca1 57.35(6) 4_466 4_566
P1 Ca1 Ca1 77.07(4) . 4_566
P2 Ca1 Ca1 52.28(4) . 4_566
Ca1 Ca1 Ca1 92.64(6) 4_466 4_566
O1 P1 O2 114.5(4) . .
O1 P1 O3 110.3(4) . .
O2 P1 O3 110.0(4) . .
O1 P1 C1 109.5(4) . .
O2 P1 C1 107.9(3) . .
O3 P1 C1 104.2(3) . .
O1 P1 Ca1 132.3(3) . .
O2 P1 Ca1 38.3(2) . .
O3 P1 Ca1 116.1(3) . .
C1 P1 Ca1 69.8(2) . .
P1 O1 Ca1 140.4(4) . 1_655
P1 O2 Ca1 118.6(3) . .
O5 P2 O6 114.2(4) . .
O5 P2 O4 112.0(4) . .
O6 P2 O4 109.3(4) . .
O5 P2 C1 109.0(4) . .
O6 P2 C1 107.0(3) . .
O4 P2 C1 104.7(3) . .
O5 P2 Ca1 72.9(3) . 4_566
O6 P2 Ca1 122.0(3) . 4_566
O4 P2 Ca1 39.6(2) . 4_566
C1 P2 Ca1 125.4(2) . 4_566
O5 P2 Ca1 135.1(3) . .
O6 P2 Ca1 108.7(3) . .
O4 P2 Ca1 37.8(2) . .
C1 P2 Ca1 68.8(2) . .
Ca1 P2 Ca1 73.70(5) 4_566 .
P2 O4 Ca1 115.7(3) . 4_566
P2 O4 Ca1 118.9(3) . .
Ca1 O4 Ca1 116.8(2) 4_566 .
P2 O5 Ca1 137.8(4) . 1_655
P2 O6 H6 109.5 . .
C1 O7 Ca1 107.1(4) . .
C1 O7 H7 122(8) . .
Ca1 O7 H7 110(8) . .
O7 C1 C2 112.3(6) . .
O7 C1 P1 103.5(5) . .
C2 C1 P1 114.4(5) . .
O7 C1 P2 104.3(5) . .
C2 C1 P2 110.4(5) . .
P1 C1 P2 111.2(4) . .
O7 C1 Ca1 46.7(3) . .
C2 C1 Ca1 158.9(6) . .
P1 C1 Ca1 77.5(2) . .
P2 C1 Ca1 78.7(3) . .
C1 C2 C3 118.0(7) . .
C1 C2 H2A 107.8 . .
C3 C2 H2A 107.8 . .
C1 C2 H2B 107.8 . .
C3 C2 H2B 107.8 . .
H2A C2 H2B 107.1 . .
C4 C3 C2 114.3(10) . .
C4 C3 H3A 108.7 . .
C2 C3 H3A 108.7 . .
C4 C3 H3B 108.7 . .
C2 C3 H3B 108.7 . .
H3A C3 H3B 107.6 . .
N1 C4 C3 112.6(10) . .
N1 C4 H4A 109.1 . .
C3 C4 H4A 109.1 . .
N1 C4 H4B 109.1 . .
C3 C4 H4B 109.1 . .
H4A C4 H4B 107.8 . .
C4 N1 H1A 109.5 . .
C4 N1 H1B 109.5 . .
H1A N1 H1B 109.5 . .
C4 N1 H1C 109.5 . .
H1A N1 H1C 109.5 . .
H1B N1 H1C 109.5 . .

loop_
_geom_bond_atom_site_label_1
_geom_bond_atom_site_label_2
_geom_bond_distance
_geom_bond_site_symmetry_2
Ca1 O1 2.329(7) 1_455
Ca1 O5 2.341(7) 1_455
Ca1 O4 2.354(6) 4_466
Ca1 O2 2.371(6) .
Ca1 O4 2.379(6) .
Ca1 O7 2.460(6) .
Ca1 C1 3.233(8) .
Ca1 P2 3.323(2) 4_466
Ca1 P1 3.362(2) .
Ca1 P2 3.399(3) .
Ca1 Ca1 4.032(2) 4_466
Ca1 Ca1 4.0319(19) 4_566
P1 O1 1.472(8) .
P1 O2 1.506(7) .
P1 O3 1.567(6) .
P1 C1 1.859(7) .
O1 Ca1 2.329(7) 1_655
P2 O5 1.486(8) .
P2 O6 1.517(6) .
P2 O4 1.536(6) .
P2 C1 1.860(8) .
P2 Ca1 3.323(2) 4_566
O4 Ca1 2.354(6) 4_566
O5 Ca1 2.341(7) 1_655
O6 H6 0.8200 .
O7 C1 1.496(10) .
O7 H7 0.82(2) .
C1 C2 1.527(10) .
C2 C3 1.537(12) .
C2 H2A 0.9700 .
C2 H2B 0.9700 .
C3 C4 1.491(14) .
C3 H3A 0.9700 .
C3 H3B 0.9700 .
C4 N1 1.471(13) .
C4 H4A 0.9700 .
C4 H4B 0.9700 .
N1 H1A 0.8900 .
N1 H1B 0.8900 .
N1 H1C 0.8900 .
O8A O8B 0.87(4) .
